data_4349024
loop_
_publ_author_name
'Dai, Feng-Rong'
'Qiao, Yupu'
'Wang, Zhenqiang'

_publ_section_title
;
 Designing structurally tunable and functionally versatile synthetic
 supercontainers
;
_journal_issue 2
_journal_name_full 'Inorganic Chemistry Frontiers'
_journal_page_first 243
_journal_paper_doi 10.1039/C5QI00212E
_journal_volume 3
_journal_year 2016
_chemical_formula_moiety 'C140 H132 Co8 O42 S8, 8(C3 H7 N O)'
_chemical_formula_sum 'C164 H188 Co8 N8 O50 S8'
_chemical_formula_weight 3799.14
_chemical_name_systematic 1-Co
_space_group_IT_number 2
_space_group_name_Hall '-P 1'
_space_group_name_H-M_alt 'P -1'
_symmetry_cell_setting triclinic
_symmetry_space_group_name_Hall '-P 1'
_symmetry_space_group_name_H-M 'P -1'
_atom_sites_solution_hydrogens geom
_atom_sites_solution_primary direct
_atom_sites_solution_secondary difmap
_audit_creation_method SHELXL-97
_audit_update_record
;
2015-09-08 deposited with the CCDC.
2015-11-19 downloaded from the CCDC.
;
_cell_angle_alpha 79.6870(10)
_cell_angle_beta 81.6550(10)
_cell_angle_gamma 67.1060(10)
_cell_formula_units_Z 1
_cell_length_a 12.9710(6)
_cell_length_b 13.7364(6)
_cell_length_c 26.0130(11)
_cell_measurement_reflns_used 9174
_cell_measurement_temperature 100(2)
_cell_measurement_theta_max 28.41
_cell_measurement_theta_min 2.44
_cell_volume 4186.2(3)
_computing_cell_refinement 'Bruker SMART'
_computing_data_collection 'Bruker SMART'
_computing_data_reduction 'Bruker SAINT'
_computing_molecular_graphics 'Bruker SHELXTL'
_computing_publication_material 'Bruker SHELXTL'
_computing_structure_refinement 'SHELXL-97 (Sheldrick, 1997)'
_computing_structure_solution 'SHELXS-97 (Sheldrick, 1990)'
_diffrn_ambient_temperature 100(2)
_diffrn_measured_fraction_theta_full 0.994
_diffrn_measured_fraction_theta_max 0.994
_diffrn_measurement_device_type 'CCD area detector'
_diffrn_measurement_method 'phi and omega scans'
_diffrn_radiation_monochromator graphite
_diffrn_radiation_source 'fine-focus sealed tube'
_diffrn_radiation_type MoK\a
_diffrn_radiation_wavelength 0.71073
_diffrn_reflns_av_R_equivalents 0.0224
_diffrn_reflns_av_sigmaI/netI 0.0255
_diffrn_reflns_limit_h_max 15
_diffrn_reflns_limit_h_min -15
_diffrn_reflns_limit_k_max 16
_diffrn_reflns_limit_k_min -16
_diffrn_reflns_limit_l_max 30
_diffrn_reflns_limit_l_min -30
_diffrn_reflns_number 41176
_diffrn_reflns_theta_full 25.00
_diffrn_reflns_theta_max 25.00
_diffrn_reflns_theta_min 1.87
_exptl_absorpt_coefficient_mu 0.958
_exptl_absorpt_correction_T_max 0.7887
_exptl_absorpt_correction_T_min 0.5144
_exptl_absorpt_correction_type multi-scan
_exptl_absorpt_process_details SADABS
_exptl_crystal_colour pink
_exptl_crystal_density_diffrn 1.507
_exptl_crystal_density_method 'not measured'
_exptl_crystal_description block
_exptl_crystal_F_000 1972
_exptl_crystal_recrystallization_method 'Solvothermal reaction'
_exptl_crystal_size_max 0.80
_exptl_crystal_size_mid 0.50
_exptl_crystal_size_min 0.26
_refine_diff_density_max 4.358
_refine_diff_density_min -1.316
_refine_diff_density_rms 0.138
_refine_ls_extinction_method none
_refine_ls_goodness_of_fit_ref 1.056
_refine_ls_hydrogen_treatment constr
_refine_ls_matrix_type full
_refine_ls_number_parameters 1100
_refine_ls_number_reflns 14679
_refine_ls_number_restraints 85
_refine_ls_restrained_S_all 1.069
_refine_ls_R_factor_all 0.0927
_refine_ls_R_factor_gt 0.0803
_refine_ls_shift/su_max 0.001
_refine_ls_shift/su_mean 0.000
_refine_ls_structure_factor_coef Fsqd
_refine_ls_weighting_details 'calc w=1/[\s^2^(Fo^2^)+(0.1102P)^2^+25.2437P] where P=(Fo^2^+2Fc^2^)/3'
_refine_ls_weighting_scheme calc
_refine_ls_wR_factor_gt 0.2101
_refine_ls_wR_factor_ref 0.2233
_reflns_number_gt 12290
_reflns_number_total 14679
_reflns_threshold_expression >2sigma(I)
_cod_data_source_file c5qi00212e2.cif
_cod_data_source_block 1-Co
_cod_depositor_comments
;
The following automatic conversions were performed:

data item '_symmetry_cell_setting' value 'Triclinic' was changed to
'triclinic' in accordance with the
/home/saulius/struct/COD-crude-data/automatic-downloads/DataCite-retrospective/RSC/depositions/lib/dictionaries/cif_core.dic
dictionary named 'cif_core.dic' version 2.4.2 last updated on
2011-04-26.

Automatic conversion script
Id: cif_fix_values 6909 2019-04-08 15:41:33Z antanas 
;
_cod_original_sg_symbol_H-M P-1
_cod_database_code 4349024

loop_
_symmetry_equiv_pos_as_xyz
'x, y, z'
'-x, -y, -z'

loop_
_atom_site_label
_atom_site_type_symbol
_atom_site_fract_x
_atom_site_fract_y
_atom_site_fract_z
_atom_site_U_iso_or_equiv
_atom_site_adp_type
_atom_site_occupancy
_atom_site_symmetry_multiplicity
_atom_site_calc_flag
_atom_site_refinement_flags
_atom_site_disorder_assembly
_atom_site_disorder_group
Co1 Co 1.01097(7) -0.26239(6) 0.29513(3) 0.0310(2) Uani 1 1 d . . .
Co2 Co 1.24629(7) -0.36034(6) 0.32380(3) 0.0293(2) Uani 1 1 d . . .
Co3 Co 1.29379(7) -0.17875(6) 0.26652(3) 0.0297(2) Uani 1 1 d . . .
Co4 Co 1.05713(7) -0.07790(6) 0.23682(3) 0.0320(2) Uani 1 1 d . . .
S1 S 0.94433(11) -0.39158(10) 0.22889(5) 0.0215(3) Uani 1 1 d . . .
S2 S 1.38826(11) -0.57658(10) 0.28556(5) 0.0218(3) Uani 1 1 d . . .
S3 S 1.47818(12) -0.22763(11) 0.17519(5) 0.0245(3) Uani 1 1 d . . .
S4 S 1.03295(11) -0.04102(10) 0.11739(5) 0.0241(3) Uani 1 1 d . . .
O1 O 1.1375(4) -0.1972(3) 0.30100(15) 0.0335(9) Uani 1 1 d . . .
O2 O 0.9128(3) -0.3401(3) 0.27607(14) 0.0279(8) Uani 1 1 d . . .
O3 O 0.8734(3) -0.4438(3) 0.21961(15) 0.0257(8) Uani 1 1 d . . .
O4 O 1.1466(3) -0.3988(3) 0.28315(14) 0.0256(8) Uani 1 1 d . . .
O5 O 1.3488(3) -0.5215(3) 0.33182(14) 0.0275(8) Uani 1 1 d . . .
O6 O 1.4548(3) -0.6877(3) 0.29543(15) 0.0285(8) Uani 1 1 d . . .
O7 O 1.3418(4) -0.3378(3) 0.25402(17) 0.0359(10) Uani 1 1 d . . .
O8 O 1.4392(3) -0.1732(3) 0.22185(15) 0.0290(8) Uani 1 1 d . . .
O9 O 1.5771(3) -0.2175(3) 0.14586(15) 0.0314(9) Uani 1 1 d . . .
O10 O 1.2155(3) -0.1308(3) 0.19820(14) 0.0264(8) Uani 1 1 d . . .
O11 O 1.0001(3) 0.0098(3) 0.16476(16) 0.0292(8) Uani 1 1 d . . .
O12 O 0.9918(3) 0.0261(3) 0.06997(15) 0.0297(8) Uani 1 1 d . . .
O13 O 1.0240(4) -0.2023(3) 0.21610(15) 0.0354(10) Uani 1 1 d . . .
O14 O 0.9875(4) -0.3045(5) 0.37176(18) 0.0514(13) Uani 1 1 d . . .
O15 O 1.1625(5) -0.3691(4) 0.39365(18) 0.0546(13) Uani 1 1 d . . .
O16 O 1.3472(7) -0.3465(6) 0.3746(3) 0.0915(19) Uani 1 1 d DU . .
O17 O 1.3797(7) -0.2078(7) 0.3345(2) 0.100(2) Uani 1 1 d DU . .
O18 O 0.7487(4) 0.0337(4) 0.7155(2) 0.0488(12) Uani 1 1 d . . .
O19 O 0.9237(4) -0.0422(3) 0.73832(18) 0.0448(11) Uani 1 1 d . . .
O20 O 1.0966(7) 0.0158(11) 0.7224(3) 0.173(6) Uani 1 1 d D . .
O21 O 1.1401(7) 0.1406(6) 0.6831(3) 0.094(2) Uani 1 1 d D . .
C1 C 1.1054(4) -0.5703(4) 0.20097(19) 0.0208(10) Uani 1 1 d . . .
H1A H 1.0462 -0.5721 0.1840 0.025 Uiso 1 1 calc R . .
C2 C 1.0833(4) -0.4868(4) 0.22998(19) 0.0210(10) Uani 1 1 d . . .
C3 C 1.1667(4) -0.4780(4) 0.25669(19) 0.0209(10) Uani 1 1 d . . .
C4 C 1.2720(4) -0.5631(4) 0.25269(19) 0.0215(10) Uani 1 1 d . . .
C5 C 1.2934(4) -0.6455(4) 0.22314(19) 0.0215(10) Uani 1 1 d . . .
H5A H 1.3663 -0.6996 0.2214 0.026 Uiso 1 1 calc R . .
C6 C 1.2105(4) -0.6505(4) 0.19605(19) 0.0211(10) Uani 1 1 d . . .
C7 C 1.2361(4) -0.7363(4) 0.1602(2) 0.0232(11) Uani 1 1 d . . .
C8 C 1.3361(5) -0.8365(5) 0.1764(2) 0.0340(13) Uani 1 1 d . . .
H8A H 1.3498 -0.8890 0.1526 0.051 Uiso 1 1 calc R . .
H8B H 1.3201 -0.8664 0.2123 0.051 Uiso 1 1 calc R . .
H8C H 1.4027 -0.8185 0.1745 0.051 Uiso 1 1 calc R . .
C9 C 1.1344(5) -0.7658(5) 0.1598(2) 0.0298(12) Uani 1 1 d . . .
H9A H 1.1530 -0.8204 0.1367 0.045 Uiso 1 1 calc R . .
H9B H 1.0713 -0.7024 0.1470 0.045 Uiso 1 1 calc R . .
H9C H 1.1136 -0.7937 0.1955 0.045 Uiso 1 1 calc R . .
C10 C 1.2639(5) -0.6869(5) 0.1044(2) 0.0347(13) Uani 1 1 d . . .
H10A H 1.2808 -0.7388 0.0799 0.052 Uiso 1 1 calc R . .
H10B H 1.3291 -0.6675 0.1042 0.052 Uiso 1 1 calc R . .
H10C H 1.1993 -0.6229 0.0935 0.052 Uiso 1 1 calc R . .
C11 C 1.5665(4) -0.5832(4) 0.2176(2) 0.0223(10) Uani 1 1 d . . .
H11A H 1.5849 -0.6580 0.2257 0.027 Uiso 1 1 calc R . .
C12 C 1.4688(4) -0.5151(4) 0.24136(19) 0.0213(10) Uani 1 1 d . . .
C13 C 1.4338(4) -0.4015(4) 0.2311(2) 0.0233(11) Uani 1 1 d . . .
C14 C 1.5071(5) -0.3656(4) 0.1939(2) 0.0238(11) Uani 1 1 d . . .
C15 C 1.6056(4) -0.4351(4) 0.1711(2) 0.0224(11) Uani 1 1 d . . .
H15A H 1.6522 -0.4064 0.1469 0.027 Uiso 1 1 calc R . .
C16 C 1.6384(4) -0.5455(4) 0.1822(2) 0.0221(10) Uani 1 1 d . . .
C17 C 1.7470(4) -0.6237(5) 0.1581(2) 0.0271(12) Uani 1 1 d . . .
C18 C 1.8157(5) -0.5671(5) 0.1218(2) 0.0353(13) Uani 1 1 d . . .
H18A H 1.8350 -0.5230 0.1415 0.053 Uiso 1 1 calc R . .
H18B H 1.7716 -0.5219 0.0929 0.053 Uiso 1 1 calc R . .
H18C H 1.8847 -0.6202 0.1077 0.053 Uiso 1 1 calc R . .
C19 C 1.7185(5) -0.6929(5) 0.1261(3) 0.0396(15) Uani 1 1 d . . .
H19A H 1.6747 -0.7304 0.1489 0.059 Uiso 1 1 calc R . .
H19B H 1.7882 -0.7450 0.1119 0.059 Uiso 1 1 calc R . .
H19C H 1.6746 -0.6472 0.0973 0.059 Uiso 1 1 calc R . .
C20 C 1.8184(5) -0.6952(5) 0.2026(2) 0.0378(14) Uani 1 1 d . . .
H20A H 1.8363 -0.6509 0.2229 0.057 Uiso 1 1 calc R . .
H20B H 1.8882 -0.7460 0.1877 0.057 Uiso 1 1 calc R . .
H20C H 1.7764 -0.7342 0.2256 0.057 Uiso 1 1 calc R . .
C21 C 1.4077(5) -0.1822(4) 0.0792(2) 0.0266(11) Uani 1 1 d . . .
H21A H 1.4864 -0.2113 0.0701 0.032 Uiso 1 1 calc R . .
C22 C 1.3700(5) -0.1782(4) 0.1319(2) 0.0245(11) Uani 1 1 d . . .
C23 C 1.2532(5) -0.1351(4) 0.1490(2) 0.0242(11) Uani 1 1 d . . .
C24 C 1.1811(4) -0.0970(4) 0.1071(2) 0.0233(11) Uani 1 1 d . . .
C25 C 1.2220(5) -0.1035(4) 0.0546(2) 0.0251(11) Uani 1 1 d . . .
H25A H 1.1700 -0.0780 0.0285 0.030 Uiso 1 1 calc R . .
C26 C 1.3361(5) -0.1459(4) 0.0392(2) 0.0252(11) Uani 1 1 d . . .
C27 C 1.3826(5) -0.1526(5) -0.0182(2) 0.0300(12) Uani 1 1 d . . .
C28 C 1.2889(5) -0.1069(6) -0.0557(2) 0.0401(15) Uani 1 1 d . . .
H28A H 1.2381 -0.1458 -0.0467 0.060 Uiso 1 1 calc R . .
H28B H 1.3219 -0.1143 -0.0918 0.060 Uiso 1 1 calc R . .
H28C H 1.2468 -0.0313 -0.0525 0.060 Uiso 1 1 calc R . .
C29 C 1.4611(6) -0.0904(6) -0.0327(2) 0.0381(14) Uani 1 1 d . . .
H29A H 1.4903 -0.0941 -0.0695 0.057 Uiso 1 1 calc R . .
H29B H 1.5238 -0.1218 -0.0103 0.057 Uiso 1 1 calc R . .
H29C H 1.4194 -0.0158 -0.0274 0.057 Uiso 1 1 calc R . .
C30 C 1.4488(6) -0.2694(5) -0.0251(2) 0.0379(14) Uani 1 1 d . . .
H30A H 1.3990 -0.3094 -0.0159 0.057 Uiso 1 1 calc R . .
H30B H 1.5105 -0.2993 -0.0022 0.057 Uiso 1 1 calc R . .
H30C H 1.4793 -0.2744 -0.0617 0.057 Uiso 1 1 calc R . .
C31 C 0.9531(4) -0.1662(4) 0.0804(2) 0.0228(11) Uani 1 1 d . . .
H31A H 0.9559 -0.1205 0.0486 0.027 Uiso 1 1 calc R . .
C32 C 0.9875(4) -0.1489(4) 0.1256(2) 0.0235(11) Uani 1 1 d . . .
C33 C 0.9880(4) -0.2147(4) 0.1741(2) 0.0238(11) Uani 1 1 d . . .
C34 C 0.9474(4) -0.2965(4) 0.1734(2) 0.0221(10) Uani 1 1 d . . .
C35 C 0.9122(4) -0.3112(4) 0.1281(2) 0.0213(10) Uani 1 1 d . . .
H35A H 0.8852 -0.3670 0.1300 0.026 Uiso 1 1 calc R . .
C36 C 0.9150(4) -0.2477(4) 0.0806(2) 0.0230(11) Uani 1 1 d . A .
C37 C 0.8765(5) -0.2673(5) 0.0317(2) 0.0267(11) Uani 1 1 d . . .
C38' C 0.9702(16) -0.2794(18) -0.0140(7) 0.042(5) Uani 0.356(11) 1 d P A 2
H38A H 1.0356 -0.3442 -0.0052 0.063 Uiso 0.356(11) 1 calc PR A 2
H38B H 0.9919 -0.2173 -0.0197 0.063 Uiso 0.356(11) 1 calc PR A 2
H38C H 0.9421 -0.2845 -0.0461 0.063 Uiso 0.356(11) 1 calc PR A 2
C38 C 0.8926(11) -0.1955(9) -0.0155(3) 0.043(3) Uani 0.644(11) 1 d P A 1
H38D H 0.9705 -0.2243 -0.0305 0.065 Uiso 0.644(11) 1 calc PR A 1
H38E H 0.8761 -0.1247 -0.0060 0.065 Uiso 0.644(11) 1 calc PR A 1
H38F H 0.8419 -0.1896 -0.0414 0.065 Uiso 0.644(11) 1 calc PR A 1
C39' C 0.7773(14) -0.1581(13) 0.0102(7) 0.035(4) Uani 0.356(11) 1 d P A 2
H39A H 0.7125 -0.1423 0.0363 0.052 Uiso 0.356(11) 1 calc PR A 2
H39B H 0.7550 -0.1667 -0.0226 0.052 Uiso 0.356(11) 1 calc PR A 2
H39C H 0.8044 -0.0993 0.0038 0.052 Uiso 0.356(11) 1 calc PR A 2
C39 C 0.7539(7) -0.2573(7) 0.0446(3) 0.027(2) Uani 0.644(11) 1 d P A 1
H39D H 0.7513 -0.3230 0.0658 0.041 Uiso 0.644(11) 1 calc PR A 1
H39E H 0.7187 -0.2455 0.0120 0.041 Uiso 0.644(11) 1 calc PR A 1
H39F H 0.7132 -0.1969 0.0643 0.041 Uiso 0.644(11) 1 calc PR A 1
C40 C 0.9466(7) -0.3864(7) 0.0230(3) 0.029(2) Uani 0.644(11) 1 d P A 1
H40A H 0.9996 -0.4206 0.0501 0.044 Uiso 0.644(11) 1 calc PR A 1
H40B H 0.9882 -0.3882 -0.0116 0.044 Uiso 0.644(11) 1 calc PR A 1
H40C H 0.8958 -0.4245 0.0251 0.044 Uiso 0.644(11) 1 calc PR A 1
C40' C 0.8326(19) -0.3518(15) 0.0372(7) 0.043(5) Uani 0.356(11) 1 d P A 2
H40D H 0.8893 -0.4197 0.0508 0.065 Uiso 0.356(11) 1 calc PR A 2
H40E H 0.8140 -0.3573 0.0029 0.065 Uiso 0.356(11) 1 calc PR A 2
H40F H 0.7648 -0.3352 0.0616 0.065 Uiso 0.356(11) 1 calc PR A 2
C41 C 1.0580(6) -0.3399(5) 0.4050(3) 0.0422(15) Uani 1 1 d . . .
C42 C 1.0168(7) -0.3522(5) 0.4610(2) 0.0457(17) Uani 1 1 d . . .
C43 C 0.9064(8) -0.3384(9) 0.4759(3) 0.072(3) Uani 1 1 d . . .
H43A H 0.8544 -0.3152 0.4499 0.087 Uiso 1 1 calc R . .
C44 C 0.8694(9) -0.3573(9) 0.5277(3) 0.076(3) Uani 1 1 d . . .
H44A H 0.7923 -0.3458 0.5368 0.092 Uiso 1 1 calc R . .
C45 C 0.9432(8) -0.3931(6) 0.5669(3) 0.056(2) Uani 1 1 d . . .
C46 C 1.0533(10) -0.4039(10) 0.5515(3) 0.089(3) Uani 1 1 d . . .
H46A H 1.1054 -0.4252 0.5774 0.107 Uiso 1 1 calc R . .
C47 C 1.0894(9) -0.3845(9) 0.4995(3) 0.081(3) Uani 1 1 d . . .
H47A H 1.1659 -0.3937 0.4903 0.097 Uiso 1 1 calc R . .
C48 C 0.9036(9) -0.4150(6) 0.6239(3) 0.061(2) Uani 1 1 d . . .
H48A H 0.9603 -0.4801 0.6410 0.074 Uiso 1 1 calc R . .
H48B H 0.8324 -0.4269 0.6263 0.074 Uiso 1 1 calc R . .
C49 C 0.8858(8) -0.3201(6) 0.6514(3) 0.050(2) Uani 1 1 d . . .
C50 C 0.7839(8) -0.2359(6) 0.6518(3) 0.0506(19) Uani 1 1 d . . .
H50A H 0.7231 -0.2401 0.6370 0.061 Uiso 1 1 calc R . .
C51 C 0.7680(7) -0.1452(6) 0.6733(3) 0.0469(17) Uani 1 1 d . . .
H51A H 0.6967 -0.0883 0.6737 0.056 Uiso 1 1 calc R . .
C52 C 0.8561(6) -0.1381(5) 0.6942(2) 0.0355(14) Uani 1 1 d . . .
C53 C 0.9600(7) -0.2240(5) 0.6951(3) 0.0452(16) Uani 1 1 d . . .
H53A H 1.0205 -0.2203 0.7102 0.054 Uiso 1 1 calc R . .
C54 C 0.9735(7) -0.3139(5) 0.6739(3) 0.0504(19) Uani 1 1 d . . .
H54A H 1.0437 -0.3721 0.6746 0.060 Uiso 1 1 calc R . .
C55 C 0.8414(6) -0.0405(5) 0.7179(2) 0.0383(14) Uani 1 1 d . . .
C56 C 1.3666(10) -0.2618(9) 0.3755(4) 0.0799(19) Uani 1 1 d DU . .
C57 C 1.4134(11) -0.2606(6) 0.4205(3) 0.141(8) Uani 1 1 d D . .
C58 C 1.4125(12) -0.3278(11) 0.4691(4) 0.108(4) Uani 1 1 d DU . .
H58A H 1.3856 -0.3835 0.4703 0.130 Uiso 1 1 calc R . .
C59 C 1.4480(13) -0.3171(12) 0.5144(5) 0.113(5) Uani 1 1 d . . .
H59A H 1.4398 -0.3619 0.5458 0.136 Uiso 1 1 calc R . .
C60 C 1.4952(8) -0.2433(10) 0.5156(4) 0.080(3) Uani 1 1 d . . .
C61 C 1.5082(15) -0.1798(13) 0.4688(5) 0.126(5) Uani 1 1 d . . .
H61A H 1.5471 -0.1331 0.4671 0.151 Uiso 1 1 calc R . .
C62 C 1.4633(14) -0.1863(12) 0.4250(5) 0.123(5) Uani 1 1 d D . .
H62A H 1.4658 -0.1364 0.3948 0.148 Uiso 1 1 calc R . .
C63 C 1.5298(7) -0.2280(9) 0.5660(4) 0.077(3) Uani 1 1 d . . .
H63A H 1.5652 -0.2985 0.5868 0.092 Uiso 1 1 calc R . .
H63B H 1.5862 -0.1942 0.5574 0.092 Uiso 1 1 calc R . .
C64 C 1.4326(8) -0.1609(10) 0.5977(4) 0.077(3) Uani 1 1 d . . .
C65 C 1.3662(9) -0.1991(10) 0.6347(4) 0.082(3) Uani 1 1 d . . .
H65A H 1.3835 -0.2738 0.6408 0.099 Uiso 1 1 calc R . .
C66 C 1.2776(9) -0.1364(8) 0.6628(4) 0.078(3) Uani 1 1 d . . .
H66A H 1.2361 -0.1701 0.6875 0.093 Uiso 1 1 calc R . .
C67 C 1.2412(9) -0.0229(8) 0.6586(3) 0.069(2) Uani 1 1 d . . .
C68 C 1.3154(9) 0.0155(10) 0.6198(4) 0.084(3) Uani 1 1 d . . .
H68A H 1.3018 0.0896 0.6146 0.101 Uiso 1 1 calc R . .
C69 C 1.4030(10) -0.0494(10) 0.5907(5) 0.089(3) Uani 1 1 d . . .
H69A H 1.4454 -0.0186 0.5650 0.106 Uiso 1 1 calc R . .
C70 C 1.1543(10) 0.0428(8) 0.6880(4) 0.089(3) Uani 1 1 d D . .
N1 N 1.6198(5) -1.0045(5) 0.2415(3) 0.0558(17) Uani 1 1 d . . .
O22 O 1.5884(7) -0.8322(6) 0.2106(3) 0.088(2) Uani 1 1 d . . .
C71 C 1.590(2) -0.9048(11) 0.2384(9) 0.194(12) Uani 1 1 d . . .
H71A H 1.5581 -0.8839 0.2718 0.233 Uiso 1 1 calc R . .
C72 C 1.6945(10) -1.0651(13) 0.2048(5) 0.113(5) Uani 1 1 d . . .
H72A H 1.7256 -1.0199 0.1793 0.169 Uiso 1 1 calc R . .
H72B H 1.6549 -1.0951 0.1867 0.169 Uiso 1 1 calc R . .
H72C H 1.7555 -1.1232 0.2226 0.169 Uiso 1 1 calc R . .
C73 C 1.5609(16) -1.0457(19) 0.2811(6) 0.180(10) Uani 1 1 d . . .
H79A H 1.5123 -0.9895 0.3020 0.270 Uiso 1 1 calc R . .
H79B H 1.6133 -1.1033 0.3036 0.270 Uiso 1 1 calc R . .
H79C H 1.5147 -1.0739 0.2662 0.270 Uiso 1 1 calc R . .
N2 N 1.3178(4) -0.4409(4) 0.07507(19) 0.0316(11) Uani 1 1 d . . .
O23 O 1.3391(7) -0.4923(7) -0.0033(3) 0.096(2) Uani 1 1 d . . .
C74 C 1.2886(8) -0.4511(8) 0.0307(3) 0.060(2) Uani 1 1 d . . .
H74A H 1.2104 -0.4175 0.0267 0.073 Uiso 1 1 calc R . .
C75 C 1.4309(5) -0.4818(6) 0.0879(3) 0.0450(16) Uani 1 1 d . . .
H75A H 1.4804 -0.5159 0.0587 0.067 Uiso 1 1 calc R . .
H75B H 1.4397 -0.5344 0.1194 0.067 Uiso 1 1 calc R . .
H75C H 1.4507 -0.4234 0.0943 0.067 Uiso 1 1 calc R . .
C76 C 1.2336(7) -0.3886(6) 0.1152(3) 0.058(2) Uani 1 1 d . . .
H76A H 1.1587 -0.3638 0.1026 0.087 Uiso 1 1 calc R . .
H76B H 1.2477 -0.3276 0.1226 0.087 Uiso 1 1 calc R . .
H76C H 1.2377 -0.4393 0.1473 0.087 Uiso 1 1 calc R . .
N3 N 1.0145(11) -0.0739(10) 0.5694(4) 0.130(4) Uani 1 1 d DU . .
O24 O 0.9187(6) 0.0802(5) 0.6109(3) 0.0768(19) Uani 1 1 d DU . .
C77 C 0.9939(14) 0.0146(14) 0.6002(5) 0.120(4) Uani 1 1 d U . .
H77A H 1.0597 0.0130 0.6129 0.144 Uiso 1 1 calc R . .
C78 C 0.8975(13) -0.0368(16) 0.5566(5) 0.149(6) Uani 1 1 d U . .
H78A H 0.8537 0.0303 0.5708 0.223 Uiso 1 1 calc R . .
H78B H 0.8658 -0.0906 0.5722 0.223 Uiso 1 1 calc R . .
H78C H 0.8951 -0.0253 0.5185 0.223 Uiso 1 1 calc R . .
N4 N 0.6789(15) -0.427(2) 0.3485(7) 0.244(8) Uani 1 1 d DU . .
O25 O 0.6551(18) -0.520(2) 0.4238(7) 0.325(11) Uani 1 1 d DU . .
C80 C 0.686(2) -0.523(2) 0.3741(9) 0.276(9) Uani 1 1 d DU . .
H80A H 0.7110 -0.5858 0.3578 0.332 Uiso 1 1 calc R . .
C81 C 0.7113(18) -0.375(2) 0.3812(9) 0.245(10) Uani 1 1 d DU . .
H81A H 0.7084 -0.3050 0.3627 0.367 Uiso 1 1 calc R . .
H81B H 0.7880 -0.4178 0.3905 0.367 Uiso 1 1 calc R . .
H81C H 0.6601 -0.3646 0.4131 0.367 Uiso 1 1 calc R . .
C79 C 1.1158(16) -0.1548(16) 0.5622(7) 0.166(7) Uani 1 1 d U . .
H79D H 1.1727 -0.1434 0.5787 0.249 Uiso 1 1 calc R . .
H79E H 1.1376 -0.1561 0.5245 0.249 Uiso 1 1 calc R . .
H79F H 1.1099 -0.2229 0.5780 0.249 Uiso 1 1 calc R . .
C82 C 0.6451(15) -0.400(2) 0.3087(7) 0.245(9) Uani 1 1 d DU . .
H82A H 0.6476 -0.3293 0.2952 0.368 Uiso 1 1 calc R . .
H82B H 0.5673 -0.3954 0.3117 0.368 Uiso 1 1 calc R . .
H82C H 0.6910 -0.4508 0.2847 0.368 Uiso 1 1 calc R . .

loop_
_atom_site_aniso_label
_atom_site_aniso_U_11
_atom_site_aniso_U_22
_atom_site_aniso_U_33
_atom_site_aniso_U_23
_atom_site_aniso_U_13
_atom_site_aniso_U_12
Co1 0.0504(5) 0.0258(4) 0.0202(4) -0.0067(3) -0.0027(3) -0.0165(4)
Co2 0.0389(4) 0.0331(4) 0.0242(4) -0.0129(3) 0.0093(3) -0.0227(4)
Co3 0.0457(5) 0.0215(4) 0.0223(4) -0.0054(3) 0.0013(3) -0.0131(3)
Co4 0.0473(5) 0.0346(4) 0.0262(4) -0.0075(3) -0.0012(3) -0.0274(4)
S1 0.0253(6) 0.0216(6) 0.0191(6) -0.0036(5) 0.0028(5) -0.0117(5)
S2 0.0284(7) 0.0251(6) 0.0162(6) -0.0006(5) -0.0013(5) -0.0156(5)
S3 0.0332(7) 0.0256(7) 0.0217(6) 0.0005(5) -0.0055(5) -0.0189(6)
S4 0.0297(7) 0.0197(6) 0.0261(7) -0.0016(5) -0.0033(5) -0.0130(5)
O1 0.053(3) 0.031(2) 0.023(2) -0.0107(16) 0.0062(18) -0.024(2)
O2 0.032(2) 0.028(2) 0.0219(19) -0.0080(15) 0.0055(16) -0.0102(16)
O3 0.0255(19) 0.0248(19) 0.028(2) -0.0034(15) 0.0031(15) -0.0128(16)
O4 0.038(2) 0.0249(19) 0.0193(18) -0.0066(15) 0.0020(15) -0.0177(17)
O5 0.031(2) 0.041(2) 0.0145(17) -0.0043(16) 0.0010(15) -0.0195(18)
O6 0.035(2) 0.028(2) 0.026(2) 0.0040(16) -0.0070(16) -0.0172(17)
O7 0.044(2) 0.023(2) 0.039(2) -0.0101(17) 0.0178(19) -0.0153(18)
O8 0.039(2) 0.028(2) 0.027(2) -0.0042(16) -0.0085(17) -0.0183(17)
O9 0.038(2) 0.037(2) 0.030(2) 0.0024(17) -0.0064(17) -0.0267(19)
O10 0.036(2) 0.029(2) 0.0204(19) -0.0064(15) -0.0002(16) -0.0182(17)
O11 0.034(2) 0.0223(19) 0.035(2) -0.0072(16) -0.0004(17) -0.0131(16)
O12 0.035(2) 0.0237(19) 0.032(2) 0.0024(16) -0.0062(17) -0.0150(17)
O13 0.060(3) 0.034(2) 0.027(2) 0.0011(17) -0.0120(19) -0.032(2)
O14 0.051(3) 0.080(4) 0.032(2) -0.024(2) 0.007(2) -0.031(3)
O15 0.060(3) 0.063(3) 0.027(2) -0.013(2) 0.010(2) -0.010(3)
O16 0.116(5) 0.105(5) 0.066(3) -0.022(3) -0.021(3) -0.046(4)
O17 0.114(4) 0.119(5) 0.058(3) -0.012(3) -0.021(3) -0.031(4)
O18 0.055(3) 0.041(3) 0.060(3) -0.026(2) 0.002(2) -0.022(2)
O19 0.059(3) 0.033(2) 0.043(3) -0.013(2) -0.010(2) -0.012(2)
O20 0.070(5) 0.43(2) 0.045(4) -0.076(7) 0.026(4) -0.113(8)
O21 0.101(6) 0.088(5) 0.092(5) -0.038(4) 0.001(4) -0.025(4)
C1 0.025(3) 0.025(3) 0.015(2) -0.002(2) 0.0016(19) -0.014(2)
C2 0.026(3) 0.021(2) 0.016(2) -0.0028(19) 0.005(2) -0.011(2)
C3 0.031(3) 0.021(2) 0.014(2) -0.0002(19) 0.002(2) -0.016(2)
C4 0.026(3) 0.025(3) 0.016(2) -0.001(2) 0.001(2) -0.016(2)
C5 0.025(3) 0.024(3) 0.018(2) -0.001(2) 0.004(2) -0.014(2)
C6 0.027(3) 0.026(3) 0.014(2) -0.004(2) 0.0036(19) -0.015(2)
C7 0.027(3) 0.027(3) 0.018(3) -0.007(2) 0.001(2) -0.013(2)
C8 0.035(3) 0.032(3) 0.035(3) -0.014(3) -0.001(3) -0.008(3)
C9 0.035(3) 0.036(3) 0.026(3) -0.013(2) 0.002(2) -0.019(3)
C10 0.046(4) 0.045(4) 0.020(3) -0.010(2) 0.007(2) -0.025(3)
C11 0.026(3) 0.024(3) 0.018(2) -0.002(2) -0.006(2) -0.011(2)
C12 0.027(3) 0.025(3) 0.018(2) 0.000(2) -0.003(2) -0.017(2)
C13 0.028(3) 0.025(3) 0.019(2) -0.004(2) -0.001(2) -0.011(2)
C14 0.033(3) 0.023(3) 0.020(3) 0.001(2) -0.004(2) -0.018(2)
C15 0.024(3) 0.030(3) 0.021(3) -0.001(2) -0.003(2) -0.018(2)
C16 0.020(2) 0.030(3) 0.020(2) -0.003(2) -0.006(2) -0.012(2)
C17 0.022(3) 0.035(3) 0.028(3) -0.009(2) 0.002(2) -0.012(2)
C18 0.028(3) 0.046(4) 0.032(3) -0.004(3) 0.000(2) -0.016(3)
C19 0.034(3) 0.049(4) 0.044(4) -0.025(3) 0.009(3) -0.021(3)
C20 0.026(3) 0.044(4) 0.036(3) 0.000(3) -0.003(3) -0.007(3)
C21 0.032(3) 0.026(3) 0.028(3) -0.004(2) 0.000(2) -0.018(2)
C22 0.032(3) 0.025(3) 0.024(3) 0.001(2) -0.006(2) -0.018(2)
C23 0.035(3) 0.019(2) 0.026(3) -0.002(2) -0.004(2) -0.018(2)
C24 0.029(3) 0.018(2) 0.028(3) -0.002(2) -0.003(2) -0.015(2)
C25 0.033(3) 0.022(3) 0.025(3) 0.001(2) -0.005(2) -0.016(2)
C26 0.034(3) 0.026(3) 0.023(3) 0.000(2) -0.004(2) -0.019(2)
C27 0.031(3) 0.041(3) 0.023(3) -0.003(2) -0.001(2) -0.019(3)
C28 0.039(3) 0.061(4) 0.025(3) -0.007(3) -0.005(3) -0.022(3)
C29 0.044(4) 0.052(4) 0.027(3) 0.002(3) -0.005(3) -0.030(3)
C30 0.043(4) 0.045(4) 0.030(3) -0.008(3) 0.004(3) -0.023(3)
C31 0.023(3) 0.025(3) 0.021(3) -0.003(2) -0.002(2) -0.009(2)
C32 0.025(3) 0.021(3) 0.028(3) -0.004(2) 0.000(2) -0.013(2)
C33 0.029(3) 0.023(3) 0.022(3) -0.006(2) -0.001(2) -0.012(2)
C34 0.026(3) 0.021(2) 0.021(3) -0.002(2) 0.002(2) -0.012(2)
C35 0.022(3) 0.021(2) 0.024(3) -0.006(2) 0.001(2) -0.011(2)
C36 0.024(3) 0.023(3) 0.022(3) -0.006(2) 0.000(2) -0.008(2)
C37 0.032(3) 0.032(3) 0.022(3) -0.007(2) -0.003(2) -0.017(2)
C38' 0.043(11) 0.059(13) 0.029(9) -0.018(9) 0.001(8) -0.020(10)
C38 0.083(9) 0.053(7) 0.016(4) 0.000(4) -0.005(5) -0.050(7)
C39' 0.035(9) 0.026(8) 0.042(10) -0.009(7) -0.015(8) -0.005(7)
C39 0.028(5) 0.032(5) 0.024(4) -0.001(3) -0.005(3) -0.013(4)
C40 0.032(5) 0.035(5) 0.028(5) -0.013(4) 0.005(4) -0.018(4)
C40' 0.077(15) 0.035(10) 0.027(9) -0.002(7) -0.016(9) -0.028(10)
C41 0.055(4) 0.031(3) 0.044(4) -0.009(3) 0.000(3) -0.019(3)
C42 0.076(5) 0.041(4) 0.024(3) -0.015(3) 0.013(3) -0.027(4)
C43 0.071(6) 0.112(8) 0.039(4) -0.020(5) 0.011(4) -0.041(6)
C44 0.088(7) 0.110(8) 0.044(5) -0.027(5) 0.028(5) -0.055(6)
C45 0.106(7) 0.040(4) 0.032(4) -0.020(3) 0.019(4) -0.038(4)
C46 0.098(8) 0.126(9) 0.027(4) -0.017(5) 0.009(4) -0.026(7)
C47 0.078(6) 0.116(9) 0.040(5) -0.015(5) 0.011(4) -0.029(6)
C48 0.120(7) 0.043(4) 0.034(4) -0.018(3) 0.026(4) -0.049(5)
C49 0.096(6) 0.039(4) 0.025(3) -0.013(3) 0.023(4) -0.042(4)
C50 0.088(6) 0.051(4) 0.027(3) -0.013(3) 0.015(3) -0.044(4)
C51 0.069(5) 0.048(4) 0.032(3) -0.008(3) 0.007(3) -0.033(4)
C52 0.057(4) 0.027(3) 0.028(3) -0.009(2) 0.010(3) -0.025(3)
C53 0.066(5) 0.037(4) 0.031(3) -0.009(3) 0.007(3) -0.019(3)
C54 0.085(6) 0.033(4) 0.031(3) -0.009(3) 0.014(3) -0.025(4)
C55 0.051(4) 0.039(4) 0.028(3) -0.001(3) 0.000(3) -0.023(3)
C56 0.112(4) 0.104(4) 0.052(3) -0.014(3) -0.024(3) -0.062(4)
C57 0.215(16) 0.081(7) 0.022(4) -0.019(4) -0.010(6) 0.063(9)
C58 0.122(8) 0.137(8) 0.081(6) -0.015(6) -0.025(6) -0.059(6)
C59 0.161(13) 0.145(12) 0.067(7) -0.017(7) -0.019(8) -0.089(11)
C60 0.063(6) 0.106(8) 0.063(6) -0.035(6) -0.005(5) -0.013(5)
C61 0.195(16) 0.161(14) 0.059(7) -0.016(8) -0.021(8) -0.101(13)
C62 0.199(16) 0.122(11) 0.094(9) -0.034(8) -0.046(10) -0.089(11)
C63 0.050(5) 0.110(8) 0.058(5) -0.022(5) -0.017(4) -0.007(5)
C64 0.067(6) 0.106(8) 0.057(5) -0.027(5) -0.013(5) -0.021(6)
C65 0.084(7) 0.093(8) 0.064(6) -0.023(5) -0.010(5) -0.019(6)
C66 0.075(6) 0.073(6) 0.075(6) -0.024(5) 0.020(5) -0.019(5)
C67 0.095(7) 0.072(6) 0.039(4) -0.020(4) -0.005(4) -0.026(5)
C68 0.083(7) 0.097(8) 0.071(6) -0.028(6) 0.010(5) -0.030(6)
C69 0.083(7) 0.104(9) 0.085(7) -0.034(7) 0.012(6) -0.039(7)
C70 0.096(8) 0.077(7) 0.080(7) -0.050(6) 0.019(6) -0.007(6)
N1 0.053(4) 0.033(3) 0.083(5) -0.013(3) -0.030(4) -0.008(3)
O22 0.107(6) 0.065(4) 0.094(5) 0.005(4) 0.004(4) -0.047(4)
C71 0.33(3) 0.070(8) 0.25(2) 0.060(11) -0.22(2) -0.103(13)
C72 0.072(7) 0.171(14) 0.107(10) -0.069(10) 0.012(7) -0.043(8)
C73 0.191(17) 0.34(3) 0.131(13) -0.121(16) 0.062(12) -0.22(2)
N2 0.027(2) 0.034(3) 0.031(3) 0.003(2) -0.002(2) -0.013(2)
O23 0.117(6) 0.115(6) 0.058(4) -0.012(4) -0.009(4) -0.047(5)
C74 0.080(6) 0.085(6) 0.033(4) 0.007(4) -0.014(4) -0.052(5)
C75 0.032(3) 0.057(4) 0.045(4) -0.010(3) -0.006(3) -0.015(3)
C76 0.050(4) 0.038(4) 0.070(5) -0.002(4) 0.026(4) -0.012(3)
N3 0.118(7) 0.157(9) 0.079(6) -0.004(6) 0.001(6) -0.022(7)
O24 0.086(5) 0.061(4) 0.068(4) -0.028(3) 0.034(3) -0.016(3)
C77 0.122(8) 0.149(9) 0.086(7) -0.022(7) -0.013(6) -0.042(7)
C78 0.129(10) 0.230(14) 0.082(8) 0.047(9) 0.013(8) -0.100(10)
N4 0.104(7) 0.53(2) 0.122(10) -0.072(14) -0.013(8) -0.128(12)
O25 0.225(15) 0.54(3) 0.177(14) -0.101(18) -0.001(13) -0.088(17)
C80 0.141(9) 0.54(3) 0.157(13) -0.072(15) -0.001(11) -0.124(14)
C81 0.136(12) 0.49(3) 0.144(14) -0.086(17) -0.012(11) -0.142(16)
C79 0.139(12) 0.185(15) 0.133(12) -0.022(11) -0.029(10) -0.010(11)
C82 0.101(9) 0.54(3) 0.114(11) -0.081(15) 0.000(8) -0.123(13)

loop_
_atom_type_symbol
_atom_type_description
_atom_type_scat_dispersion_real
_atom_type_scat_dispersion_imag
_atom_type_scat_source
C C 0.0033 0.0016 'International Tables Vol C Tables 4.2.6.8 and 6.1.1.4'
H H 0.0000 0.0000 'International Tables Vol C Tables 4.2.6.8 and 6.1.1.4'
O O 0.0106 0.0060 'International Tables Vol C Tables 4.2.6.8 and 6.1.1.4'
S S 0.1246 0.1234 'International Tables Vol C Tables 4.2.6.8 and 6.1.1.4'
Co Co 0.3494 0.9721 'International Tables Vol C Tables 4.2.6.8 and 6.1.1.4'
N N 0.0061 0.0033 'International Tables Vol C Tables 4.2.6.8 and 6.1.1.4'

loop_
_geom_angle_atom_site_label_1
_geom_angle_atom_site_label_2
_geom_angle_atom_site_label_3
_geom_angle
_geom_angle_site_symmetry_1
_geom_angle_site_symmetry_3
O14 Co1 O4 95.09(19) . .
O14 Co1 O13 174.0(2) . .
O4 Co1 O13 90.75(16) . .
O14 Co1 O21 76.9(3) . 2_756
O4 Co1 O21 169.7(2) . 2_756
O13 Co1 O21 97.4(3) . 2_756
O14 Co1 O2 93.36(18) . .
O4 Co1 O2 86.44(15) . .
O13 Co1 O2 88.32(15) . .
O21 Co1 O2 87.5(2) 2_756 .
O14 Co1 O1 95.51(18) . .
O4 Co1 O1 84.32(15) . .
O13 Co1 O1 83.73(15) . .
O21 Co1 O1 102.8(2) 2_756 .
O2 Co1 O1 167.71(15) . .
O14 Co1 Co4 130.71(16) . .
O4 Co1 Co4 109.14(11) . .
O13 Co1 Co4 45.32(11) . .
O21 Co1 Co4 81.2(2) 2_756 .
O2 Co1 Co4 129.30(11) . .
O1 Co1 Co4 47.66(11) . .
O14 Co1 Co2 79.23(15) . .
O4 Co1 Co2 43.64(10) . .
O13 Co1 Co2 104.27(13) . .
O21 Co1 Co2 138.5(2) 2_756 .
O2 Co1 Co2 127.50(11) . .
O1 Co1 Co2 46.66(11) . .
Co4 Co1 Co2 89.48(3) . .
O15 Co2 O4 96.9(2) . .
O15 Co2 O16 76.1(3) . .
O4 Co2 O16 169.2(2) . .
O15 Co2 O5 94.60(18) . .
O4 Co2 O5 86.98(15) . .
O16 Co2 O5 85.4(2) . .
O15 Co2 O7 172.5(2) . .
O4 Co2 O7 89.90(16) . .
O16 Co2 O7 97.5(3) . .
O5 Co2 O7 88.75(15) . .
O15 Co2 O1 93.11(19) . .
O4 Co2 O1 84.92(15) . .
O16 Co2 O1 103.5(2) . .
O5 Co2 O1 169.43(14) . .
O7 Co2 O1 84.45(15) . .
O15 Co2 Co3 127.64(16) . .
O4 Co2 Co3 110.32(11) . .
O16 Co2 Co3 80.4(2) . .
O5 Co2 Co3 129.43(10) . .
O7 Co2 Co3 46.26(11) . .
O1 Co2 Co3 48.43(11) . .
O15 Co2 Co1 78.83(16) . .
O4 Co2 Co1 43.58(11) . .
O16 Co2 Co1 140.0(2) . .
O5 Co2 Co1 127.51(11) . .
O7 Co2 Co1 104.38(13) . .
O1 Co2 Co1 47.38(11) . .
Co3 Co2 Co1 91.01(3) . .
O18 Co3 O10 95.58(19) 2_756 .
O18 Co3 O17 77.6(3) 2_756 .
O10 Co3 O17 171.7(3) . .
O18 Co3 O8 92.40(18) 2_756 .
O10 Co3 O8 87.64(15) . .
O17 Co3 O8 87.9(2) . .
O18 Co3 O7 175.2(2) 2_756 .
O10 Co3 O7 89.04(17) . .
O17 Co3 O7 97.9(3) . .
O8 Co3 O7 89.24(15) . .
O18 Co3 O1 95.27(18) 2_756 .
O10 Co3 O1 84.16(15) . .
O17 Co3 O1 101.1(3) . .
O8 Co3 O1 169.27(14) . .
O7 Co3 O1 83.73(15) . .
O18 Co3 Co2 130.42(16) 2_756 .
O10 Co3 Co2 108.92(11) . .
O17 Co3 Co2 79.3(2) . .
O8 Co3 Co2 129.85(11) . .
O7 Co3 Co2 46.05(11) . .
O1 Co3 Co2 47.78(11) . .
O18 Co3 Co4 79.19(15) 2_756 .
O10 Co3 Co4 43.56(11) . .
O17 Co3 Co4 137.6(2) . .
O8 Co3 Co4 128.14(11) . .
O7 Co3 Co4 103.34(13) . .
O1 Co3 Co4 46.73(11) . .
Co2 Co3 Co4 89.66(3) . .
O19 Co4 O20 80.6(3) 2_756 2_756
O19 Co4 O10 94.39(18) 2_756 .
O20 Co4 O10 175.0(3) 2_756 .
O19 Co4 O13 174.5(2) 2_756 .
O20 Co4 O13 94.1(3) 2_756 .
O10 Co4 O13 90.85(16) . .
O19 Co4 O11 94.36(17) 2_756 .
O20 Co4 O11 93.9(3) 2_756 .
O10 Co4 O11 86.88(15) . .
O13 Co4 O11 87.50(15) . .
O19 Co4 O1 95.21(17) 2_756 .
O20 Co4 O1 96.0(3) 2_756 .
O10 Co4 O1 83.96(15) . .
O13 Co4 O1 83.76(15) . .
O11 Co4 O1 167.22(15) . .
O19 Co4 Co1 130.96(14) 2_756 .
O20 Co4 Co1 74.4(4) 2_756 .
O10 Co4 Co1 108.98(11) . .
O13 Co4 Co1 45.17(11) . .
O11 Co4 Co1 128.35(11) . .
O1 Co4 Co1 47.85(11) . .
O19 Co4 Co3 78.38(14) 2_756 .
O20 Co4 Co3 134.3(2) 2_756 .
O10 Co4 Co3 43.25(10) . .
O13 Co4 Co3 104.54(13) . .
O11 Co4 Co3 127.68(11) . .
O1 Co4 Co3 46.82(11) . .
Co1 Co4 Co3 89.85(3) . .
O3 S1 O2 115.6(2) . .
O3 S1 C2 107.8(2) . .
O2 S1 C2 110.2(2) . .
O3 S1 C34 108.0(2) . .
O2 S1 C34 109.6(2) . .
C2 S1 C34 105.1(2) . .
O6 S2 O5 115.3(2) . .
O6 S2 C12 107.8(2) . .
O5 S2 C12 109.1(2) . .
O6 S2 C4 107.6(2) . .
O5 S2 C4 109.8(2) . .
C12 S2 C4 106.8(2) . .
O9 S3 O8 115.8(2) . .
O9 S3 C14 107.4(3) . .
O8 S3 C14 109.1(2) . .
O9 S3 C22 107.4(2) . .
O8 S3 C22 109.3(2) . .
C14 S3 C22 107.6(2) . .
O12 S4 O11 116.1(2) . .
O12 S4 C32 107.6(2) . .
O11 S4 C32 109.5(2) . .
O12 S4 C24 107.3(2) . .
O11 S4 C24 110.0(2) . .
C32 S4 C24 105.9(2) . .
Co2 O1 Co3 83.79(16) . .
Co2 O1 Co4 146.12(19) . .
Co3 O1 Co4 86.45(14) . .
Co2 O1 Co1 85.96(14) . .
Co3 O1 Co1 146.43(19) . .
Co4 O1 Co1 84.49(16) . .
S1 O2 Co1 119.7(2) . .
C3 O4 Co2 132.6(3) . .
C3 O4 Co1 134.5(3) . .
Co2 O4 Co1 92.77(14) . .
S2 O5 Co2 119.7(2) . .
C13 O7 Co2 132.3(4) . .
C13 O7 Co3 130.9(3) . .
Co2 O7 Co3 87.69(15) . .
S3 O8 Co3 119.3(2) . .
C23 O10 Co3 132.7(4) . .
C23 O10 Co4 134.1(4) . .
Co3 O10 Co4 93.18(15) . .
S4 O11 Co4 120.3(2) . .
C33 O13 Co1 133.4(3) . .
C33 O13 Co4 133.3(3) . .
Co1 O13 Co4 89.51(15) . .
C41 O14 Co1 128.4(5) . .
C41 O15 Co2 128.9(5) . .
C56 O16 Co2 124.8(7) . .
C56 O17 Co3 126.0(7) . .
C55 O18 Co3 127.8(4) . 2_756
C55 O19 Co4 127.9(4) . 2_756
C70 O20 Co4 139.7(11) . 2_756
C70 O21 Co1 124.5(7) . 2_756
C6 C1 C2 122.5(5) . .
C6 C1 H1A 118.8 . .
C2 C1 H1A 118.8 . .
C1 C2 C3 122.6(5) . .
C1 C2 S1 114.3(4) . .
C3 C2 S1 123.1(4) . .
O4 C3 C4 123.6(5) . .
O4 C3 C2 122.7(5) . .
C4 C3 C2 113.7(4) . .
C5 C4 C3 123.1(5) . .
C5 C4 S2 113.7(4) . .
C3 C4 S2 123.2(4) . .
C6 C5 C4 121.9(5) . .
C6 C5 H5A 119.0 . .
C4 C5 H5A 119.0 . .
C1 C6 C5 116.2(5) . .
C1 C6 C7 121.8(5) . .
C5 C6 C7 122.0(5) . .
C8 C7 C9 109.2(5) . .
C8 C7 C6 111.9(4) . .
C9 C7 C6 111.2(4) . .
C8 C7 C10 109.2(5) . .
C9 C7 C10 108.9(5) . .
C6 C7 C10 106.4(4) . .
C7 C8 H8A 109.5 . .
C7 C8 H8B 109.5 . .
H8A C8 H8B 109.5 . .
C7 C8 H8C 109.5 . .
H8A C8 H8C 109.5 . .
H8B C8 H8C 109.5 . .
C7 C9 H9A 109.5 . .
C7 C9 H9B 109.5 . .
H9A C9 H9B 109.5 . .
C7 C9 H9C 109.5 . .
H9A C9 H9C 109.5 . .
H9B C9 H9C 109.5 . .
C7 C10 H10A 109.5 . .
C7 C10 H10B 109.5 . .
H10A C10 H10B 109.5 . .
C7 C10 H10C 109.5 . .
H10A C10 H10C 109.5 . .
H10B C10 H10C 109.5 . .
C12 C11 C16 122.0(5) . .
C12 C11 H11A 119.0 . .
C16 C11 H11A 119.0 . .
C11 C12 C13 122.7(5) . .
C11 C12 S2 116.0(4) . .
C13 C12 S2 121.3(4) . .
O7 C13 C14 123.8(5) . .
O7 C13 C12 122.3(5) . .
C14 C13 C12 113.9(5) . .
C15 C14 C13 122.6(5) . .
C15 C14 S3 116.4(4) . .
C13 C14 S3 121.0(4) . .
C16 C15 C14 122.4(5) . .
C16 C15 H15A 118.8 . .
C14 C15 H15A 118.8 . .
C15 C16 C11 116.3(5) . .
C15 C16 C17 123.5(5) . .
C11 C16 C17 120.2(5) . .
C18 C17 C16 112.3(5) . .
C18 C17 C20 108.4(5) . .
C16 C17 C20 108.6(5) . .
C18 C17 C19 108.2(5) . .
C16 C17 C19 109.5(4) . .
C20 C17 C19 109.7(5) . .
C17 C18 H18A 109.5 . .
C17 C18 H18B 109.5 . .
H18A C18 H18B 109.5 . .
C17 C18 H18C 109.5 . .
H18A C18 H18C 109.5 . .
H18B C18 H18C 109.5 . .
C17 C19 H19A 109.5 . .
C17 C19 H19B 109.5 . .
H19A C19 H19B 109.5 . .
C17 C19 H19C 109.5 . .
H19A C19 H19C 109.5 . .
H19B C19 H19C 109.5 . .
C17 C20 H20A 109.5 . .
C17 C20 H20B 109.5 . .
H20A C20 H20B 109.5 . .
C17 C20 H20C 109.5 . .
H20A C20 H20C 109.5 . .
H20B C20 H20C 109.5 . .
C26 C21 C22 123.2(5) . .
C26 C21 H21A 118.4 . .
C22 C21 H21A 118.4 . .
C21 C22 C23 122.1(5) . .
C21 C22 S3 114.5(4) . .
C23 C22 S3 123.4(4) . .
O10 C23 C24 122.9(5) . .
O10 C23 C22 123.4(5) . .
C24 C23 C22 113.7(5) . .
C25 C24 C23 122.6(5) . .
C25 C24 S4 114.4(4) . .
C23 C24 S4 123.0(4) . .
C24 C25 C26 122.3(5) . .
C24 C25 H25A 118.8 . .
C26 C25 H25A 118.8 . .
C21 C26 C25 116.1(5) . .
C21 C26 C27 120.9(5) . .
C25 C26 C27 123.0(5) . .
C30 C27 C29 109.2(5) . .
C30 C27 C26 108.9(5) . .
C29 C27 C26 109.4(5) . .
C30 C27 C28 108.4(5) . .
C29 C27 C28 108.8(5) . .
C26 C27 C28 112.1(5) . .
C27 C28 H28A 109.5 . .
C27 C28 H28B 109.5 . .
H28A C28 H28B 109.5 . .
C27 C28 H28C 109.5 . .
H28A C28 H28C 109.5 . .
H28B C28 H28C 109.5 . .
C27 C29 H29A 109.5 . .
C27 C29 H29B 109.5 . .
H29A C29 H29B 109.5 . .
C27 C29 H29C 109.5 . .
H29A C29 H29C 109.5 . .
H29B C29 H29C 109.5 . .
C27 C30 H30A 109.5 . .
C27 C30 H30B 109.5 . .
H30A C30 H30B 109.5 . .
C27 C30 H30C 109.5 . .
H30A C30 H30C 109.5 . .
H30B C30 H30C 109.5 . .
C36 C31 C32 122.3(5) . .
C36 C31 H31A 118.9 . .
C32 C31 H31A 118.9 . .
C31 C32 C33 122.3(5) . .
C31 C32 S4 115.5(4) . .
C33 C32 S4 122.2(4) . .
O13 C33 C34 122.6(5) . .
O13 C33 C32 123.0(5) . .
C34 C33 C32 114.3(5) . .
C35 C34 C33 122.3(5) . .
C35 C34 S1 115.1(4) . .
C33 C34 S1 122.6(4) . .
C36 C35 C34 122.6(5) . .
C36 C35 H35A 118.7 . .
C34 C35 H35A 118.7 . .
C35 C36 C31 116.2(5) . .
C35 C36 C37 120.8(5) . .
C31 C36 C37 123.0(5) . .
C40' C37 C38 129.4(9) . .
C40' C37 C39 52.7(9) . .
C38 C37 C39 113.0(7) . .
C40' C37 C36 118.2(8) . .
C38 C37 C36 112.4(5) . .
C39 C37 C36 107.2(5) . .
C40' C37 C38' 111.0(12) . .
C38 C37 C38' 46.5(9) . .
C39 C37 C38' 142.5(8) . .
C36 C37 C38' 109.9(8) . .
C40' C37 C40 54.1(9) . .
C38 C37 C40 109.6(7) . .
C39 C37 C40 106.8(6) . .
C36 C37 C40 107.6(5) . .
C38' C37 C40 66.5(9) . .
C40' C37 C39' 106.4(11) . .
C38 C37 C39' 56.7(9) . .
C39 C37 C39' 60.8(8) . .
C36 C37 C39' 107.8(7) . .
C38' C37 C39' 102.2(11) . .
C40 C37 C39' 144.6(8) . .
C37 C38' H38A 109.5 . .
C37 C38' H38B 109.5 . .
H38A C38' H38B 109.5 . .
C37 C38' H38C 109.5 . .
H38A C38' H38C 109.5 . .
H38B C38' H38C 109.5 . .
C37 C38 H38D 109.5 . .
C37 C38 H38E 109.5 . .
H38D C38 H38E 109.5 . .
C37 C38 H38F 109.5 . .
H38D C38 H38F 109.5 . .
H38E C38 H38F 109.5 . .
C37 C39' H39A 109.5 . .
C37 C39' H39B 109.5 . .
H39A C39' H39B 109.5 . .
C37 C39' H39C 109.5 . .
H39A C39' H39C 109.5 . .
H39B C39' H39C 109.5 . .
C37 C39 H39D 109.5 . .
C37 C39 H39E 109.5 . .
H39D C39 H39E 109.5 . .
C37 C39 H39F 109.5 . .
H39D C39 H39F 109.5 . .
H39E C39 H39F 109.5 . .
C37 C40 H40A 109.5 . .
C37 C40 H40B 109.5 . .
H40A C40 H40B 109.5 . .
C37 C40 H40C 109.5 . .
H40A C40 H40C 109.5 . .
H40B C40 H40C 109.5 . .
C37 C40' H40D 109.5 . .
C37 C40' H40E 109.5 . .
H40D C40' H40E 109.5 . .
C37 C40' H40F 109.5 . .
H40D C40' H40F 109.5 . .
H40E C40' H40F 109.5 . .
O14 C41 O15 123.9(6) . .
O14 C41 C42 118.0(7) . .
O15 C41 C42 118.1(7) . .
C47 C42 C43 117.8(7) . .
C47 C42 C41 120.7(7) . .
C43 C42 C41 121.4(7) . .
C42 C43 C44 121.5(9) . .
C42 C43 H43A 119.2 . .
C44 C43 H43A 119.2 . .
C43 C44 C45 121.1(9) . .
C43 C44 H44A 119.5 . .
C45 C44 H44A 119.5 . .
C46 C45 C44 116.8(7) . .
C46 C45 C48 121.7(9) . .
C44 C45 C48 121.4(9) . .
C45 C46 C47 121.6(10) . .
C45 C46 H46A 119.2 . .
C47 C46 H46A 119.2 . .
C42 C47 C46 121.1(10) . .
C42 C47 H47A 119.4 . .
C46 C47 H47A 119.4 . .
C45 C48 C49 109.2(5) . .
C45 C48 H48A 109.8 . .
C49 C48 H48A 109.8 . .
C45 C48 H48B 109.8 . .
C49 C48 H48B 109.8 . .
H48A C48 H48B 108.3 . .
C50 C49 C54 118.8(6) . .
C50 C49 C48 120.3(8) . .
C54 C49 C48 120.8(8) . .
C49 C50 C51 121.4(8) . .
C49 C50 H50A 119.3 . .
C51 C50 H50A 119.3 . .
C52 C51 C50 119.6(8) . .
C52 C51 H51A 120.2 . .
C50 C51 H51A 120.2 . .
C51 C52 C53 119.8(6) . .
C51 C52 C55 120.8(6) . .
C53 C52 C55 119.4(6) . .
C54 C53 C52 119.6(7) . .
C54 C53 H53A 120.2 . .
C52 C53 H53A 120.2 . .
C53 C54 C49 120.8(8) . .
C53 C54 H54A 119.6 . .
C49 C54 H54A 119.6 . .
O18 C55 O19 126.1(6) . .
O18 C55 C52 116.9(6) . .
O19 C55 C52 117.0(6) . .
O17 C56 O16 119.6(9) . .
O17 C56 C57 120.7(8) . .
O16 C56 C57 115.1(8) . .
C58 C57 C56 125.5(9) . .
C58 C57 C62 110.2(11) . .
C56 C57 C62 124.2(8) . .
C59 C58 C57 124.2(12) . .
C59 C58 H58A 117.9 . .
C57 C58 H58A 117.9 . .
C58 C59 C60 122.0(13) . .
C58 C59 H59A 119.0 . .
C60 C59 H59A 119.0 . .
C61 C60 C59 118.0(11) . .
C61 C60 C63 120.0(11) . .
C59 C60 C63 122.0(11) . .
C62 C61 C60 118.6(14) . .
C62 C61 H61A 120.7 . .
C60 C61 H61A 120.7 . .
C61 C62 C57 126.6(13) . .
C61 C62 H62A 116.7 . .
C57 C62 H62A 116.7 . .
C64 C63 C60 111.6(7) . .
C64 C63 H63A 109.3 . .
C60 C63 H63A 109.3 . .
C64 C63 H63B 109.3 . .
C60 C63 H63B 109.3 . .
H63A C63 H63B 108.0 . .
C65 C64 C69 115.5(10) . .
C65 C64 C63 124.5(11) . .
C69 C64 C63 120.0(11) . .
C66 C65 C64 123.5(12) . .
C66 C65 H65A 118.2 . .
C64 C65 H65A 118.2 . .
C65 C66 C67 125.1(11) . .
C65 C66 H66A 117.5 . .
C67 C66 H66A 117.5 . .
C70 C67 C66 126.6(10) . .
C70 C67 C68 123.0(10) . .
C66 C67 C68 110.3(9) . .
C69 C68 C67 123.5(11) . .
C69 C68 H68A 118.3 . .
C67 C68 H68A 118.3 . .
C68 C69 C64 122.1(11) . .
C68 C69 H69A 119.0 . .
C64 C69 H69A 119.0 . .
O20 C70 O21 114.7(10) . .
O20 C70 C67 126.1(11) . .
O21 C70 C67 118.7(10) . .
C71 N1 C73 113.2(17) . .
C71 N1 C72 123.7(16) . .
C73 N1 C72 122.6(12) . .
O22 C71 N1 143(2) . .
O22 C71 H71A 108.6 . .
N1 C71 H71A 108.6 . .
N1 C72 H72A 109.5 . .
N1 C72 H72B 109.5 . .
H72A C72 H72B 109.5 . .
N1 C72 H72C 109.5 . .
H72A C72 H72C 109.5 . .
H72B C72 H72C 109.5 . .
N1 C73 H79A 109.5 . .
N1 C73 H79B 109.5 . .
H79A C73 H79B 109.5 . .
N1 C73 H79C 109.5 . .
H79A C73 H79C 109.5 . .
H79B C73 H79C 109.5 . .
C74 N2 C75 123.0(7) . .
C74 N2 C76 121.0(7) . .
C75 N2 C76 115.9(6) . .
O23 C74 N2 131.7(10) . .
O23 C74 H74A 114.2 . .
N2 C74 H74A 114.2 . .
N2 C75 H75A 109.5 . .
N2 C75 H75B 109.5 . .
H75A C75 H75B 109.5 . .
N2 C75 H75C 109.5 . .
H75A C75 H75C 109.5 . .
H75B C75 H75C 109.5 . .
N2 C76 H76A 109.5 . .
N2 C76 H76B 109.5 . .
H76A C76 H76B 109.5 . .
N2 C76 H76C 109.5 . .
H76A C76 H76C 109.5 . .
H76B C76 H76C 109.5 . .
C79 N3 C78 140.8(17) . .
C79 N3 C77 124.6(16) . .
C78 N3 C77 94.6(12) . .
O24 C77 N3 132.4(16) . .
O24 C77 H77A 113.8 . .
N3 C77 H77A 113.8 . .
N3 C78 H78A 109.5 . .
N3 C78 H78B 109.5 . .
H78A C78 H78B 109.5 . .
N3 C78 H78C 109.5 . .
H78A C78 H78C 109.5 . .
H78B C78 H78C 109.5 . .
C82 N4 C81 132(3) . .
C82 N4 C80 120(3) . .
C81 N4 C80 108.4(15) . .
O25 C80 N4 112(3) . .
O25 C80 C82 131(2) . .
N4 C80 C82 27.1(11) . .
O25 C80 H80A 123.9 . .
N4 C80 H80A 123.9 . .
C82 C80 H80A 102.3 . .
N4 C81 H81A 109.5 . .
N4 C81 H81B 109.5 . .
H81A C81 H81B 109.5 . .
N4 C81 H81C 109.5 . .
H81A C81 H81C 109.5 . .
H81B C81 H81C 109.5 . .
N3 C79 H79D 109.5 . .
N3 C79 H79E 109.5 . .
H79D C79 H79E 109.5 . .
N3 C79 H79F 109.5 . .
H79D C79 H79F 109.5 . .
H79E C79 H79F 109.5 . .
N4 C82 C80 33(2) . .
N4 C82 H82A 109.5 . .
C80 C82 H82A 142.4 . .
N4 C82 H82B 109.5 . .
C80 C82 H82B 92.1 . .
H82A C82 H82B 109.5 . .
N4 C82 H82C 109.5 . .
C80 C82 H82C 90.6 . .
H82A C82 H82C 109.5 . .
H82B C82 H82C 109.5 . .

loop_
_geom_bond_atom_site_label_1
_geom_bond_atom_site_label_2
_geom_bond_distance
_geom_bond_site_symmetry_2
Co1 O14 1.987(5) .
Co1 O4 2.046(4) .
Co1 O13 2.083(4) .
Co1 O21 2.104(8) 2_756
Co1 O2 2.107(4) .
Co1 O1 2.187(4) .
Co1 Co4 2.9364(11) .
Co1 Co2 2.9647(12) .
Co2 O15 1.987(5) .
Co2 O4 2.048(4) .
Co2 O16 2.070(6) .
Co2 O5 2.082(4) .
Co2 O7 2.091(4) .
Co2 O1 2.162(4) .
Co2 Co3 2.9018(11) .
Co3 O18 1.975(4) 2_756
Co3 O10 2.051(4) .
Co3 O17 2.121(7) .
Co3 O8 2.087(4) .
Co3 O7 2.098(4) .
Co3 O1 2.184(4) .
Co3 Co4 2.9892(12) .
Co4 O19 1.988(4) 2_756
Co4 O20 2.053(8) 2_756
Co4 O10 2.063(4) .
Co4 O13 2.088(4) .
Co4 O11 2.101(4) .
Co4 O1 2.181(4) .
S1 O3 1.435(4) .
S1 O2 1.454(4) .
S1 C2 1.769(5) .
S1 C34 1.771(5) .
S2 O6 1.428(4) .
S2 O5 1.459(4) .
S2 C12 1.765(5) .
S2 C4 1.772(5) .
S3 O9 1.437(4) .
S3 O8 1.463(4) .
S3 C14 1.772(5) .
S3 C22 1.773(5) .
S4 O12 1.434(4) .
S4 O11 1.453(4) .
S4 C32 1.765(5) .
S4 C24 1.769(5) .
O4 C3 1.312(6) .
O7 C13 1.309(7) .
O10 C23 1.305(7) .
O13 C33 1.311(7) .
O14 C41 1.246(9) .
O15 C41 1.260(9) .
O16 C56 1.287(10) .
O17 C56 1.217(10) .
O18 C55 1.239(8) .
O18 Co3 1.975(4) 2_756
O19 C55 1.250(8) .
O19 Co4 1.988(4) 2_756
O20 C70 1.184(11) .
O20 Co4 2.053(8) 2_756
O21 C70 1.268(11) .
O21 Co1 2.104(8) 2_756
C1 C6 1.385(7) .
C1 C2 1.400(7) .
C1 H1A 0.9500 .
C2 C3 1.420(7) .
C3 C4 1.416(7) .
C4 C5 1.397(7) .
C5 C6 1.397(7) .
C5 H5A 0.9500 .
C6 C7 1.539(7) .
C7 C8 1.522(8) .
C7 C9 1.526(7) .
C7 C10 1.544(7) .
C8 H8A 0.9800 .
C8 H8B 0.9800 .
C8 H8C 0.9800 .
C9 H9A 0.9800 .
C9 H9B 0.9800 .
C9 H9C 0.9800 .
C10 H10A 0.9800 .
C10 H10B 0.9800 .
C10 H10C 0.9800 .
C11 C12 1.386(8) .
C11 C16 1.394(7) .
C11 H11A 0.9500 .
C12 C13 1.430(7) .
C13 C14 1.418(7) .
C14 C15 1.389(8) .
C15 C16 1.392(8) .
C15 H15A 0.9500 .
C16 C17 1.529(7) .
C17 C18 1.524(8) .
C17 C20 1.536(8) .
C17 C19 1.541(8) .
C18 H18A 0.9800 .
C18 H18B 0.9800 .
C18 H18C 0.9800 .
C19 H19A 0.9800 .
C19 H19B 0.9800 .
C19 H19C 0.9800 .
C20 H20A 0.9800 .
C20 H20B 0.9800 .
C20 H20C 0.9800 .
C21 C26 1.388(8) .
C21 C22 1.390(8) .
C21 H21A 0.9500 .
C22 C23 1.430(8) .
C23 C24 1.432(8) .
C24 C25 1.396(8) .
C25 C26 1.390(8) .
C25 H25A 0.9500 .
C26 C27 1.533(8) .
C27 C30 1.526(9) .
C27 C29 1.536(8) .
C27 C28 1.533(8) .
C28 H28A 0.9800 .
C28 H28B 0.9800 .
C28 H28C 0.9800 .
C29 H29A 0.9800 .
C29 H29B 0.9800 .
C29 H29C 0.9800 .
C30 H30A 0.9800 .
C30 H30B 0.9800 .
C30 H30C 0.9800 .
C31 C36 1.387(7) .
C31 C32 1.404(7) .
C31 H31A 0.9500 .
C32 C33 1.415(8) .
C33 C34 1.417(7) .
C34 C35 1.398(7) .
C35 C36 1.384(7) .
C35 H35A 0.9500 .
C36 C37 1.533(7) .
C37 C40' 1.457(19) .
C37 C38 1.476(10) .
C37 C39 1.533(10) .
C37 C38' 1.555(18) .
C37 C40 1.572(10) .
C37 C39' 1.621(17) .
C38' H38A 0.9800 .
C38' H38B 0.9800 .
C38' H38C 0.9800 .
C38 H38D 0.9800 .
C38 H38E 0.9800 .
C38 H38F 0.9800 .
C39' H39A 0.9800 .
C39' H39B 0.9800 .
C39' H39C 0.9800 .
C39 H39D 0.9800 .
C39 H39E 0.9800 .
C39 H39F 0.9800 .
C40 H40A 0.9800 .
C40 H40B 0.9800 .
C40 H40C 0.9800 .
C40' H40D 0.9800 .
C40' H40E 0.9800 .
C40' H40F 0.9800 .
C41 C42 1.481(9) .
C42 C47 1.371(13) .
C42 C43 1.375(12) .
C43 C44 1.378(11) .
C43 H43A 0.9500 .
C44 C45 1.390(14) .
C44 H44A 0.9500 .
C45 C46 1.383(14) .
C45 C48 1.513(9) .
C46 C47 1.380(12) .
C46 H46A 0.9500 .
C47 H47A 0.9500 .
C48 C49 1.524(9) .
C48 H48A 0.9900 .
C48 H48B 0.9900 .
C49 C50 1.377(12) .
C49 C54 1.389(12) .
C50 C51 1.388(10) .
C50 H50A 0.9500 .
C51 C52 1.378(10) .
C51 H51A 0.9500 .
C52 C53 1.403(10) .
C52 C55 1.509(8) .
C53 C54 1.381(9) .
C53 H53A 0.9500 .
C54 H54A 0.9500 .
C56 C57 1.399(14) .
C57 C58 1.428(11) .
C57 C62 1.433(11) .
C58 C59 1.376(16) .
C58 H58A 0.9500 .
C59 C60 1.379(17) .
C59 H59A 0.9500 .
C60 C61 1.394(17) .
C60 C63 1.520(13) .
C61 C62 1.385(16) .
C61 H61A 0.9500 .
C62 H62A 0.9500 .
C63 C64 1.478(13) .
C63 H63A 0.9900 .
C63 H63B 0.9900 .
C64 C65 1.369(15) .
C64 C69 1.411(16) .
C65 C66 1.345(13) .
C65 H65A 0.9500 .
C66 C67 1.430(14) .
C66 H66A 0.9500 .
C67 C70 1.370(12) .
C67 C68 1.465(14) .
C68 C69 1.365(14) .
C68 H68A 0.9500 .
C69 H69A 0.9500 .
N1 C71 1.260(14) .
N1 C73 1.366(16) .
N1 C72 1.391(13) .
O22 C71 1.117(16) .
C71 H71A 0.9500 .
C72 H72A 0.9800 .
C72 H72B 0.9800 .
C72 H72C 0.9800 .
C73 H79A 0.9800 .
C73 H79B 0.9800 .
C73 H79C 0.9800 .
N2 C74 1.313(9) .
N2 C75 1.418(8) .
N2 C76 1.458(9) .
O23 C74 1.119(11) .
C74 H74A 0.9500 .
C75 H75A 0.9800 .
C75 H75B 0.9800 .
C75 H75C 0.9800 .
C76 H76A 0.9800 .
C76 H76B 0.9800 .
C76 H76C 0.9800 .
N3 C79 1.365(19) .
N3 C78 1.469(19) .
N3 C77 1.492(19) .
O24 C77 1.081(16) .
C77 H77A 0.9500 .
C78 H78A 0.9800 .
C78 H78B 0.9800 .
C78 H78C 0.9800 .
N4 C82 1.13(2) .
N4 C81 1.41(3) .
N4 C80 1.34(4) .
O25 C80 1.298(17) .
C80 C82 2.139(19) .
C80 H80A 0.9500 .
C81 H81A 0.9800 .
C81 H81B 0.9800 .
C81 H81C 0.9800 .
C79 H79D 0.9800 .
C79 H79E 0.9800 .
C79 H79F 0.9800 .
C82 H82A 0.9800 .
C82 H82B 0.9800 .
C82 H82C 0.9800 .
